data_4035929
loop_
_publ_author_name
'Chai, Guo-Li'
'Zhu, Bo'
'Chang, Junbiao'

_publ_section_title
;
 Synthesis and Application of Substituted 1,16-Dihydroxytetraphenylenes in
 Catalytic Asymmetric Allylboration of Ketones.
;
_journal_issue 1
_journal_name_full 'The Journal of organic chemistry'
_journal_page_first 120
_journal_page_last 127
_journal_paper_doi 10.1021/acs.joc.8b02475
_journal_volume 84
_journal_year 2019
_chemical_formula_moiety 'C24 H12 Br2 O2'
_chemical_formula_sum 'C24 H12 Br2 O2'
_chemical_formula_weight 492.16
_space_group_crystal_system monoclinic
_space_group_IT_number 15
_space_group_name_Hall '-C 2yc'
_space_group_name_H-M_alt 'C 1 2/c 1'
_atom_sites_solution_hydrogens geom
_atom_sites_solution_primary direct
_audit_creation_date 2015-12-24
_audit_creation_method
;
Olex2 1.2
(compiled 2014.07.22 svn.r2960 for OlexSys, GUI svn.r4862)
;
_cell_angle_alpha 90
_cell_angle_beta 104.866(7)
_cell_angle_gamma 90
_cell_formula_units_Z 12
_cell_length_a 22.832(8)
_cell_length_b 13.024(5)
_cell_length_c 20.260(8)
_cell_measurement_reflns_used 1762
_cell_measurement_temperature 293
_cell_measurement_theta_max 18.71
_cell_measurement_theta_min 2.40
_cell_volume 5823(4)
_computing_cell_refinement 'SAINT v7.68A (Bruker, 2009)'
_computing_data_reduction 'SAINT v7.68A (Bruker, 2009)'
_computing_molecular_graphics 'Olex2 (Dolomanov et al., 2009)'
_computing_publication_material 'Olex2 (Dolomanov et al., 2009)'
_computing_structure_refinement 'XL (Sheldrick, 2008)'
_computing_structure_solution 'ShelXS (Sheldrick, 2008)'
_diffrn_ambient_temperature 293.15
_diffrn_measured_fraction_theta_full 1.000
_diffrn_measured_fraction_theta_max 0.978
_diffrn_measurement_device_type 'Bruker APEX-II CCD'
_diffrn_measurement_method '\f and \w scans'
_diffrn_radiation_monochromator graphite
_diffrn_radiation_type MoK\a
_diffrn_radiation_wavelength 0.71073
_diffrn_reflns_av_R_equivalents 0.1390
_diffrn_reflns_av_unetI/netI 0.1668
_diffrn_reflns_Laue_measured_fraction_full 1.000
_diffrn_reflns_Laue_measured_fraction_max 0.978
_diffrn_reflns_limit_h_max 29
_diffrn_reflns_limit_h_min -29
_diffrn_reflns_limit_k_max 17
_diffrn_reflns_limit_k_min -15
_diffrn_reflns_limit_l_max 26
_diffrn_reflns_limit_l_min -26
_diffrn_reflns_number 23782
_diffrn_reflns_point_group_measured_fraction_full 1.000
_diffrn_reflns_point_group_measured_fraction_max 0.978
_diffrn_reflns_theta_full 25.242
_diffrn_reflns_theta_max 28.043
_diffrn_reflns_theta_min 1.816
_diffrn_standards_number 0
_exptl_absorpt_coefficient_mu 4.193
_exptl_absorpt_correction_T_max 0.7456
_exptl_absorpt_correction_T_min 0.4240
_exptl_absorpt_correction_type multi-scan
_exptl_absorpt_process_details
;
SADABS-2008/1 (Bruker,2008) was used for absorption correction.
wR2(int) was 0.1231 before and 0.0511 after correction.
The Ratio of minimum to maximum transmission is 0.5687.
The \l/2 correction factor is 0.0015.
;
_exptl_crystal_colour colourless
_exptl_crystal_density_diffrn 1.684
_exptl_crystal_description block
_exptl_crystal_F_000 2904
_exptl_crystal_size_max 0.33
_exptl_crystal_size_mid 0.3
_exptl_crystal_size_min 0.25
_refine_diff_density_max 0.739
_refine_diff_density_min -0.660
_refine_diff_density_rms 0.089
_refine_ls_extinction_method none
_refine_ls_goodness_of_fit_ref 0.957
_refine_ls_hydrogen_treatment constr
_refine_ls_matrix_type full
_refine_ls_number_parameters 379
_refine_ls_number_reflns 6910
_refine_ls_number_restraints 0
_refine_ls_restrained_S_all 0.957
_refine_ls_R_factor_all 0.1995
_refine_ls_R_factor_gt 0.0610
_refine_ls_shift/su_max 0.004
_refine_ls_shift/su_mean 0.000
_refine_ls_structure_factor_coef Fsqd
_refine_ls_weighting_details 'w=1/[\s^2^(Fo^2^)+(0.0474P)^2^] where P=(Fo^2^+2Fc^2^)/3'
_refine_ls_weighting_scheme calc
_refine_ls_wR_factor_gt 0.1031
_refine_ls_wR_factor_ref 0.1378
_reflns_Friedel_coverage 0.000
_reflns_number_gt 2713
_reflns_number_total 6910
_reflns_threshold_expression 'I > 2\s(I)'
_cod_data_source_file jo8b02475_si_001.cif
_cod_data_source_block mo_dm15933_0m
_cod_database_code 4035929
_shelxl_version_number 2014-3
_shelx_space_group_comment
;
The symmetry employed for this shelxl refinement is uniquely defined
by the following loop, which should always be used as a source of
symmetry information in preference to the above space-group names.
They are only intended as comments.
;
_shelx_estimated_absorpt_t_max 0.420
_shelx_estimated_absorpt_t_min 0.338
_olex2_refinement_description
;
1. Fixed Uiso
 At 1.2 times of:
  All C(H) groups
2.a Aromatic/amide H refined with riding coordinates:
 C4(H4), C5(H5), C8(H8), C9(H9), C10(H10), C11(H11), C14(H14), C15(H15),
 C16(H16), C17(H17), C20(H20), C21(H21), C28(H28), C29(H29), C32(H32), C33(H33),
  C34(H34), C35(H35)
;
_olex2_submission_special_instructions 'No special instructions were received'

loop_
_space_group_symop_operation_xyz
'x, y, z'
'-x, y, -z+1/2'
'x+1/2, y+1/2, z'
'-x+1/2, y+1/2, -z+1/2'
'-x, -y, -z'
'x, -y, z-1/2'
'-x+1/2, -y+1/2, -z'
'x+1/2, -y+1/2, z-1/2'

loop_
_atom_site_label
_atom_site_type_symbol
_atom_site_fract_x
_atom_site_fract_y
_atom_site_fract_z
_atom_site_U_iso_or_equiv
_atom_site_adp_type
_atom_site_occupancy
_atom_site_site_symmetry_order
_atom_site_calc_flag
_atom_site_refinement_flags_posn
Br1 Br 0.38450(3) -0.10295(6) 0.01014(4) 0.0704(3) Uani 1 1 d .
Br2 Br 0.02993(4) -0.03458(5) -0.16577(4) 0.0786(3) Uani 1 1 d .
O1 O 0.24867(17) -0.1412(3) -0.0163(2) 0.0501(11) Uani 1 1 d .
O2 O 0.15934(18) 0.0230(3) -0.0934(2) 0.0563(12) Uani 1 1 d .
C1 C 0.2234(2) 0.0032(4) 0.0411(3) 0.0368(15) Uani 1 1 d .
C2 C 0.2668(3) -0.0550(4) 0.0213(3) 0.0393(15) Uani 1 1 d .
C3 C 0.3265(3) -0.0236(5) 0.0388(3) 0.0436(16) Uani 1 1 d .
C4 C 0.3437(3) 0.0632(5) 0.0773(3) 0.0471(17) Uani 1 1 d .
H4 H 0.3842 0.0828 0.0899 0.057 Uiso 1 1 calc R
C5 C 0.3012(3) 0.1206(4) 0.0968(3) 0.0447(16) Uani 1 1 d .
H5 H 0.3128 0.1801 0.1222 0.054 Uiso 1 1 calc R
C6 C 0.2408(2) 0.0912(4) 0.0793(3) 0.0353(14) Uani 1 1 d .
C7 C 0.1943(2) 0.1535(4) 0.0999(3) 0.0368(15) Uani 1 1 d .
C8 C 0.1840(3) 0.2536(5) 0.0734(3) 0.0533(17) Uani 1 1 d .
H8 H 0.2062 0.2790 0.0444 0.064 Uiso 1 1 calc R
C9 C 0.1406(3) 0.3133(5) 0.0907(4) 0.062(2) Uani 1 1 d .
H9 H 0.1337 0.3794 0.0731 0.074 Uiso 1 1 calc R
C10 C 0.1075(3) 0.2778(5) 0.1332(4) 0.060(2) Uani 1 1 d .
H10 H 0.0776 0.3186 0.1436 0.072 Uiso 1 1 calc R
C11 C 0.1187(2) 0.1816(5) 0.1601(3) 0.0465(16) Uani 1 1 d .
H11 H 0.0969 0.1584 0.1901 0.056 Uiso 1 1 calc R
C12 C 0.1615(2) 0.1173(4) 0.1442(3) 0.0375(15) Uani 1 1 d .
C13 C 0.1725(2) 0.0147(5) 0.1755(3) 0.0425(16) Uani 1 1 d .
C14 C 0.1950(3) 0.0052(5) 0.2446(4) 0.0560(18) Uani 1 1 d .
H14 H 0.2045 0.0640 0.2711 0.067 Uiso 1 1 calc R
C15 C 0.2037(3) -0.0896(7) 0.2757(4) 0.075(2) Uani 1 1 d .
H15 H 0.2198 -0.0942 0.3227 0.090 Uiso 1 1 calc R
C16 C 0.1888(4) -0.1775(6) 0.2373(4) 0.075(2) Uani 1 1 d .
H16 H 0.1955 -0.2417 0.2580 0.091 Uiso 1 1 calc R
C17 C 0.1644(3) -0.1694(5) 0.1693(4) 0.062(2) Uani 1 1 d .
H17 H 0.1525 -0.2287 0.1438 0.075 Uiso 1 1 calc R
C18 C 0.1567(3) -0.0746(5) 0.1365(3) 0.0424(16) Uani 1 1 d .
C19 C 0.1290(3) -0.0689(4) 0.0630(3) 0.0416(16) Uani 1 1 d .
C20 C 0.0695(3) -0.1037(4) 0.0374(4) 0.0542(18) Uani 1 1 d .
H20 H 0.0494 -0.1335 0.0671 0.065 Uiso 1 1 calc R
C21 C 0.0403(3) -0.0946(5) -0.0307(4) 0.0574(19) Uani 1 1 d .
H21 H 0.0006 -0.1170 -0.0471 0.069 Uiso 1 1 calc R
C22 C 0.0705(3) -0.0523(4) -0.0733(3) 0.0456(16) Uani 1 1 d .
C23 C 0.1297(3) -0.0191(4) -0.0505(3) 0.0410(16) Uani 1 1 d .
C24 C 0.1589(2) -0.0286(4) 0.0178(3) 0.0351(14) Uani 1 1 d .
Br3 Br 0.32805(3) -0.25015(5) 0.14529(4) 0.0586(2) Uani 1 1 d .
O3 O 0.46373(16) -0.2061(3) 0.1763(2) 0.0517(12) Uani 1 1 d .
C25 C 0.4660(2) -0.0587(4) 0.2446(3) 0.0348(14) Uani 1 1 d .
C26 C 0.4335(3) -0.1370(4) 0.2051(3) 0.0389(15) Uani 1 1 d .
C27 C 0.3720(3) -0.1405(4) 0.1972(3) 0.0392(15) Uani 1 1 d .
C28 C 0.3425(3) -0.0698(5) 0.2262(3) 0.0484(17) Uani 1 1 d .
H28 H 0.3008 -0.0746 0.2203 0.058 Uiso 1 1 calc R
C29 C 0.3748(3) 0.0089(4) 0.2643(3) 0.0461(17) Uani 1 1 d .
H29 H 0.3547 0.0587 0.2830 0.055 Uiso 1 1 calc R
C30 C 0.4368(3) 0.0141(4) 0.2746(3) 0.0373(15) Uani 1 1 d .
C31 C 0.4724(3) 0.0970(4) 0.3168(3) 0.0418(16) Uani 1 1 d .
C32 C 0.4765(3) 0.1008(5) 0.3853(4) 0.0540(18) Uani 1 1 d .
H32 H 0.4564 0.0519 0.4048 0.065 Uiso 1 1 calc R
C33 C 0.5094(3) 0.1749(6) 0.4252(4) 0.064(2) Uani 1 1 d .
H33 H 0.5120 0.1763 0.4718 0.076 Uiso 1 1 calc R
C34 C 0.5393(3) 0.2485(5) 0.3967(4) 0.065(2) Uani 1 1 d .
H34 H 0.5620 0.2994 0.4239 0.078 Uiso 1 1 calc R
C35 C 0.5352(3) 0.2458(4) 0.3292(4) 0.060(2) Uani 1 1 d .
H35 H 0.5549 0.2959 0.3103 0.072 Uiso 1 1 calc R
C36 C 0.5023(3) 0.1705(4) 0.2869(3) 0.0499(18) Uani 1 1 d .

loop_
_atom_site_aniso_label
_atom_site_aniso_U_11
_atom_site_aniso_U_22
_atom_site_aniso_U_33
_atom_site_aniso_U_23
_atom_site_aniso_U_13
_atom_site_aniso_U_12
Br1 0.0607(4) 0.0775(5) 0.0852(6) -0.0009(4) 0.0412(4) 0.0134(4)
Br2 0.0907(6) 0.0583(5) 0.0647(6) -0.0035(4) -0.0203(5) 0.0000(4)
O1 0.063(3) 0.040(2) 0.048(3) -0.019(2) 0.015(2) -0.005(2)
O2 0.069(3) 0.066(3) 0.037(3) 0.007(2) 0.020(2) -0.009(2)
C1 0.040(3) 0.041(4) 0.031(4) 0.003(3) 0.013(3) -0.003(3)
C2 0.045(4) 0.040(4) 0.031(4) 0.003(3) 0.008(3) 0.002(3)
C3 0.043(4) 0.057(4) 0.037(4) 0.001(3) 0.021(3) 0.006(3)
C4 0.041(4) 0.053(4) 0.052(5) -0.001(3) 0.019(3) -0.013(3)
C5 0.057(4) 0.038(4) 0.044(4) -0.007(3) 0.022(3) -0.008(3)
C6 0.039(3) 0.041(4) 0.029(4) 0.004(3) 0.014(3) -0.006(3)
C7 0.044(3) 0.036(4) 0.029(4) -0.004(3) 0.008(3) -0.002(3)
C8 0.066(4) 0.048(4) 0.049(5) -0.003(4) 0.020(4) 0.003(4)
C9 0.084(5) 0.040(4) 0.061(5) -0.003(4) 0.016(4) 0.001(4)
C10 0.057(4) 0.047(5) 0.076(6) -0.015(4) 0.020(4) 0.016(3)
C11 0.045(4) 0.054(4) 0.044(4) -0.011(3) 0.018(3) 0.002(3)
C12 0.046(4) 0.040(4) 0.027(4) -0.007(3) 0.010(3) -0.003(3)
C13 0.043(4) 0.050(4) 0.044(5) 0.006(3) 0.028(3) 0.004(3)
C14 0.074(5) 0.063(5) 0.042(5) 0.005(4) 0.033(4) 0.019(4)
C15 0.080(5) 0.123(7) 0.032(5) 0.025(5) 0.033(4) 0.032(5)
C16 0.115(7) 0.070(6) 0.055(6) 0.020(5) 0.046(5) 0.019(5)
C17 0.080(5) 0.060(5) 0.055(5) 0.012(4) 0.029(4) 0.004(4)
C18 0.048(4) 0.045(4) 0.038(4) 0.011(3) 0.020(3) -0.001(3)
C19 0.042(4) 0.031(3) 0.052(5) 0.003(3) 0.013(3) -0.008(3)
C20 0.055(4) 0.044(4) 0.072(6) -0.006(4) 0.032(4) -0.012(3)
C21 0.047(4) 0.046(4) 0.072(6) -0.013(4) 0.002(4) 0.000(3)
C22 0.058(4) 0.036(4) 0.036(4) -0.001(3) 0.000(4) 0.004(3)
C23 0.050(4) 0.034(4) 0.037(4) -0.002(3) 0.008(3) 0.000(3)
C24 0.046(4) 0.027(3) 0.035(4) -0.003(3) 0.013(3) -0.002(3)
Br3 0.0572(4) 0.0501(4) 0.0629(5) 0.0001(4) 0.0051(4) -0.0145(3)
O3 0.052(2) 0.040(2) 0.069(3) -0.016(2) 0.025(2) 0.003(2)
C25 0.040(3) 0.023(3) 0.043(4) 0.009(3) 0.013(3) -0.001(3)
C26 0.045(4) 0.034(4) 0.039(4) 0.007(3) 0.014(3) 0.002(3)
C27 0.041(4) 0.035(3) 0.039(4) 0.003(3) 0.004(3) -0.007(3)
C28 0.039(4) 0.047(4) 0.060(5) 0.014(4) 0.015(3) 0.005(3)
C29 0.045(4) 0.038(4) 0.063(5) -0.004(3) 0.027(4) 0.004(3)
C30 0.045(4) 0.031(3) 0.037(4) 0.001(3) 0.014(3) 0.001(3)
C31 0.049(4) 0.024(3) 0.057(5) -0.005(3) 0.021(3) 0.009(3)
C32 0.063(4) 0.041(4) 0.066(5) -0.020(4) 0.030(4) 0.000(3)
C33 0.058(4) 0.069(5) 0.069(6) -0.021(5) 0.025(4) 0.011(4)
C34 0.061(5) 0.049(4) 0.084(6) -0.032(5) 0.017(5) 0.006(4)
C35 0.065(5) 0.028(4) 0.089(6) -0.012(4) 0.024(4) -0.003(4)
C36 0.054(4) 0.022(3) 0.078(5) -0.005(3) 0.025(4) 0.008(3)

loop_
_atom_type_symbol
_atom_type_description
_atom_type_scat_dispersion_real
_atom_type_scat_dispersion_imag
_atom_type_scat_source
C C 0.0033 0.0016 'International Tables Vol C Tables 4.2.6.8 and 6.1.1.4'
H H 0.0000 0.0000 'International Tables Vol C Tables 4.2.6.8 and 6.1.1.4'
Br Br -0.2901 2.4595 'International Tables Vol C Tables 4.2.6.8 and 6.1.1.4'
O O 0.0106 0.0060 'International Tables Vol C Tables 4.2.6.8 and 6.1.1.4'

loop_
_geom_angle_atom_site_label_1
_geom_angle_atom_site_label_2
_geom_angle_atom_site_label_3
_geom_angle
_geom_angle_site_symmetry_3
C2 C1 C24 118.7(5) .
C6 C1 C2 119.4(5) .
C6 C1 C24 121.9(5) .
O1 C2 C1 118.4(5) .
O1 C2 C3 121.8(5) .
C3 C2 C1 119.8(5) .
C2 C3 Br1 119.0(5) .
C4 C3 Br1 120.4(5) .
C4 C3 C2 120.6(6) .
C3 C4 H4 120.1 .
C5 C4 C3 119.8(6) .
C5 C4 H4 120.1 .
C4 C5 H5 119.7 .
C4 C5 C6 120.6(6) .
C6 C5 H5 119.7 .
C1 C6 C5 119.8(5) .
C1 C6 C7 119.3(5) .
C5 C6 C7 120.9(5) .
C8 C7 C6 117.6(6) .
C12 C7 C6 122.8(5) .
C12 C7 C8 119.6(6) .
C7 C8 H8 120.4 .
C9 C8 C7 119.2(6) .
C9 C8 H8 120.4 .
C8 C9 H9 119.3 .
C10 C9 C8 121.5(6) .
C10 C9 H9 119.3 .
C9 C10 H10 120.5 .
C9 C10 C11 119.1(6) .
C11 C10 H10 120.5 .
C10 C11 H11 118.9 .
C10 C11 C12 122.2(6) .
C12 C11 H11 118.9 .
C7 C12 C13 121.6(5) .
C11 C12 C7 118.3(5) .
C11 C12 C13 120.0(6) .
C14 C13 C12 120.1(6) .
C14 C13 C18 118.4(6) .
C18 C13 C12 121.3(6) .
C13 C14 H14 119.2 .
C13 C14 C15 121.5(7) .
C15 C14 H14 119.2 .
C14 C15 H15 120.0 .
C16 C15 C14 120.0(7) .
C16 C15 H15 120.0 .
C15 C16 H16 120.4 .
C17 C16 C15 119.2(7) .
C17 C16 H16 120.4 .
C16 C17 H17 119.2 .
C16 C17 C18 121.7(7) .
C18 C17 H17 119.2 .
C13 C18 C19 120.9(5) .
C17 C18 C13 119.0(6) .
C17 C18 C19 120.0(6) .
C20 C19 C18 119.0(6) .
C24 C19 C18 122.6(5) .
C24 C19 C20 118.4(6) .
C19 C20 H20 119.4 .
C21 C20 C19 121.2(6) .
C21 C20 H20 119.4 .
C20 C21 H21 120.6 .
C22 C21 C20 118.7(6) .
C22 C21 H21 120.6 .
C21 C22 Br2 119.0(5) .
C21 C22 C23 122.0(6) .
C23 C22 Br2 119.0(5) .
O2 C23 C22 121.5(6) .
O2 C23 C24 119.4(5) .
C24 C23 C22 119.1(6) .
C19 C24 C1 120.9(5) .
C23 C24 C1 118.6(5) .
C23 C24 C19 120.5(5) .
C26 C25 C25 117.5(5) 2_655
C26 C25 C30 120.6(5) .
C30 C25 C25 121.8(5) 2_655
O3 C26 C25 118.7(5) .
O3 C26 C27 123.1(5) .
C27 C26 C25 118.2(5) .
C26 C27 Br3 118.0(5) .
C28 C27 Br3 119.8(4) .
C28 C27 C26 122.2(5) .
C27 C28 H28 120.2 .
C27 C28 C29 119.5(5) .
C29 C28 H28 120.2 .
C28 C29 H29 119.9 .
C28 C29 C30 120.2(6) .
C30 C29 H29 119.9 .
C25 C30 C31 119.8(5) .
C29 C30 C25 119.3(5) .
C29 C30 C31 120.9(5) .
C32 C31 C30 119.7(6) .
C32 C31 C36 120.0(6) .
C36 C31 C30 120.3(6) .
C31 C32 H32 119.6 .
C33 C32 C31 120.9(7) .
C33 C32 H32 119.6 .
C32 C33 H33 120.0 .
C32 C33 C34 120.1(7) .
C34 C33 H33 120.0 .
C33 C34 H34 120.3 .
C35 C34 C33 119.4(7) .
C35 C34 H34 120.3 .
C34 C35 H35 118.9 .
C34 C35 C36 122.1(7) .
C36 C35 H35 118.9 .
C31 C36 C36 121.5(5) 2_655
C35 C36 C31 117.5(6) .
C35 C36 C36 120.9(6) 2_655

loop_
_geom_bond_atom_site_label_1
_geom_bond_atom_site_label_2
_geom_bond_distance
_geom_bond_site_symmetry_2
Br1 C3 1.884(6) .
Br2 C22 1.879(6) .
O1 C2 1.362(6) .
O2 C23 1.347(7) .
C1 C2 1.386(7) .
C1 C6 1.382(7) .
C1 C24 1.487(7) .
C2 C3 1.379(8) .
C3 C4 1.372(8) .
C4 H4 0.9300 .
C4 C5 1.363(8) .
C5 H5 0.9300 .
C5 C6 1.387(7) .
C6 C7 1.479(8) .
C7 C8 1.407(8) .
C7 C12 1.390(7) .
C8 H8 0.9300 .
C8 C9 1.374(8) .
C9 H9 0.9300 .
C9 C10 1.364(9) .
C10 H10 0.9300 .
C10 C11 1.364(8) .
C11 H11 0.9300 .
C11 C12 1.387(7) .
C12 C13 1.473(8) .
C13 C14 1.368(8) .
C13 C18 1.400(8) .
C14 H14 0.9300 .
C14 C15 1.377(9) .
C15 H15 0.9300 .
C15 C16 1.377(10) .
C16 H16 0.9300 .
C16 C17 1.351(9) .
C17 H17 0.9300 .
C17 C18 1.392(8) .
C18 C19 1.463(8) .
C19 C20 1.399(8) .
C19 C24 1.378(8) .
C20 H20 0.9300 .
C20 C21 1.376(9) .
C21 H21 0.9300 .
C21 C22 1.352(9) .
C22 C23 1.381(8) .
C23 C24 1.378(8) .
Br3 C27 1.900(5) .
O3 C26 1.355(6) .
C25 C25 1.510(10) 2_655
C25 C26 1.387(7) .
C25 C30 1.387(7) .
C26 C27 1.372(7) .
C27 C28 1.360(8) .
C28 H28 0.9300 .
C28 C29 1.378(8) .
C29 H29 0.9300 .
C29 C30 1.380(7) .
C30 C31 1.482(8) .
C31 C32 1.369(8) .
C31 C36 1.401(8) .
C32 H32 0.9300 .
C32 C33 1.356(8) .
C33 H33 0.9300 .
C33 C34 1.386(9) .
C34 H34 0.9300 .
C34 C35 1.347(9) .
C35 H35 0.9300 .
C35 C36 1.388(8) .
C36 C36 1.472(13) 2_655

loop_
_geom_torsion_atom_site_label_1
_geom_torsion_atom_site_label_2
_geom_torsion_atom_site_label_3
_geom_torsion_atom_site_label_4
_geom_torsion
_geom_torsion_site_symmetry_1
_geom_torsion_site_symmetry_4
Br1 C3 C4 C5 179.1(5) . .
Br2 C22 C23 O2 -1.7(8) . .
Br2 C22 C23 C24 177.7(4) . .
O1 C2 C3 Br1 -0.4(8) . .
O1 C2 C3 C4 -179.5(6) . .
O2 C23 C24 C1 -3.1(8) . .
O2 C23 C24 C19 178.3(5) . .
C1 C2 C3 Br1 -179.1(4) . .
C1 C2 C3 C4 1.8(9) . .
C1 C6 C7 C8 -115.5(6) . .
C1 C6 C7 C12 64.9(7) . .
C2 C1 C6 C5 0.4(8) . .
C2 C1 C6 C7 179.6(5) . .
C2 C1 C24 C19 109.4(6) . .
C2 C1 C24 C23 -69.2(7) . .
C2 C3 C4 C5 -1.8(9) . .
C3 C4 C5 C6 1.1(9) . .
C4 C5 C6 C1 -0.4(9) . .
C4 C5 C6 C7 -179.6(6) . .
C5 C6 C7 C8 63.7(7) . .
C5 C6 C7 C12 -115.9(6) . .
C6 C1 C2 O1 -179.8(5) . .
C6 C1 C2 C3 -1.1(9) . .
C6 C1 C24 C19 -73.6(7) . .
C6 C1 C24 C23 107.9(6) . .
C6 C7 C8 C9 179.2(5) . .
C6 C7 C12 C11 -179.7(5) . .
C6 C7 C12 C13 2.2(8) . .
C7 C8 C9 C10 0.1(10) . .
C7 C12 C13 C14 114.5(7) . .
C7 C12 C13 C18 -69.8(8) . .
C8 C7 C12 C11 0.7(8) . .
C8 C7 C12 C13 -177.4(5) . .
C8 C9 C10 C11 1.5(10) . .
C9 C10 C11 C12 -2.0(10) . .
C10 C11 C12 C7 0.9(9) . .
C10 C11 C12 C13 179.1(6) . .
C11 C12 C13 C14 -63.6(8) . .
C11 C12 C13 C18 112.0(6) . .
C12 C7 C8 C9 -1.2(9) . .
C12 C13 C14 C15 177.6(6) . .
C12 C13 C18 C17 -175.8(5) . .
C12 C13 C18 C19 0.5(9) . .
C13 C14 C15 C16 -1.2(11) . .
C13 C18 C19 C20 -114.7(6) . .
C13 C18 C19 C24 63.9(8) . .
C14 C13 C18 C17 -0.1(9) . .
C14 C13 C18 C19 176.2(5) . .
C14 C15 C16 C17 -1.4(11) . .
C15 C16 C17 C18 3.2(11) . .
C16 C17 C18 C13 -2.4(10) . .
C16 C17 C18 C19 -178.8(6) . .
C17 C18 C19 C20 61.6(8) . .
C17 C18 C19 C24 -119.8(6) . .
C18 C13 C14 C15 1.9(9) . .
C18 C19 C20 C21 176.2(6) . .
C18 C19 C24 C1 5.4(8) . .
C18 C19 C24 C23 -176.0(5) . .
C19 C20 C21 C22 0.9(9) . .
C20 C19 C24 C1 -175.9(5) . .
C20 C19 C24 C23 2.6(8) . .
C20 C21 C22 Br2 -177.6(4) . .
C20 C21 C22 C23 0.7(10) . .
C21 C22 C23 O2 -180.0(6) . .
C21 C22 C23 C24 -0.5(9) . .
C22 C23 C24 C1 177.4(5) . .
C22 C23 C24 C19 -1.2(8) . .
C24 C1 C2 O1 -2.7(8) . .
C24 C1 C2 C3 176.0(5) . .
C24 C1 C6 C5 -176.6(5) . .
C24 C1 C6 C7 2.6(8) . .
C24 C19 C20 C21 -2.5(9) . .
Br3 C27 C28 C29 179.4(5) . .
O3 C26 C27 Br3 1.8(8) . .
O3 C26 C27 C28 -179.5(5) . .
C25 C25 C26 O3 -2.7(9) 2_655 .
C25 C25 C26 C27 177.3(6) 2_655 .
C25 C25 C30 C29 -178.4(6) 2_655 .
C25 C25 C30 C31 2.2(9) 2_655 .
C25 C26 C27 Br3 -178.2(4) . .
C25 C26 C27 C28 0.5(9) . .
C25 C30 C31 C32 -114.2(7) . .
C25 C30 C31 C36 65.1(7) . .
C26 C25 C30 C29 -0.8(9) . .
C26 C25 C30 C31 179.8(6) . .
C26 C27 C28 C29 0.7(9) . .
C27 C28 C29 C30 -2.0(9) . .
C28 C29 C30 C25 2.0(9) . .
C28 C29 C30 C31 -178.6(6) . .
C29 C30 C31 C32 66.4(8) . .
C29 C30 C31 C36 -114.3(7) . .
C30 C25 C26 O3 179.6(5) . .
C30 C25 C26 C27 -0.4(8) . .
C30 C31 C32 C33 179.1(5) . .
C30 C31 C36 C35 -179.6(5) . .
C30 C31 C36 C36 2.3(9) . 2_655
C31 C32 C33 C34 0.4(9) . .
C32 C31 C36 C35 -0.3(8) . .
C32 C31 C36 C36 -178.4(6) . 2_655
C32 C33 C34 C35 0.1(10) . .
C33 C34 C35 C36 -0.7(10) . .
C34 C35 C36 C31 0.8(9) . .
C34 C35 C36 C36 178.9(7) . 2_655
C36 C31 C32 C33 -0.2(9) . .
